data_4060311
loop_
_publ_author_name
'Cuesta, Luciano'
'Hevia, Eva'
'Morales, Dolores'
'P\'erez, Julio'
'Riera, Victor'
'Seitz, Markus'
'Miguel, Daniel'

_publ_section_title
;
Activation of Ancillary Ligands in the Reactions of DMAD 
with Phosphido and Alkylideneamido Rhenium Complexes
;
_journal_issue 7
_journal_name_full Organometallics
_journal_page_first 1772
_journal_page_last 1775
_journal_paper_doi 10.1021/om049019r
_journal_volume 24
_journal_year 2005
_chemical_formula_sum 'C32 H24 N3 O7 Re'
_chemical_formula_weight 748.74
_space_group_IT_number 14
_symmetry_cell_setting monoclinic
_symmetry_space_group_name_Hall '-P 2ybc'
_symmetry_space_group_name_H-M 'P 1 21/c 1'
_cell_angle_alpha 90.00
_cell_angle_beta 102.054(6)
_cell_angle_gamma 90.00
_cell_formula_units_Z 4
_cell_length_a 9.451(3)
_cell_length_b 17.881(5)
_cell_length_c 18.285(5)
_cell_measurement_temperature 299(2)
_cell_volume 3021.9(15)
_diffrn_ambient_temperature 299(2)
_exptl_crystal_density_diffrn 1.646
_cod_depositor_comments
;
The following automatic conversions were performed:
'_symmetry_cell_setting' value 'Monoclinic' changed to 'monoclinic'
according to '/home/saulius/struct/CIF-dictionaries/cif_core.dic'
dictionary named 'cif_core.dic' version 2.4.1 from 2010-06-29.

Automatic conversion script
Id: cif_fix_enum 1527 2010-12-29 10:47:43Z saulius 
;
_cod_original_sg_symbol_H-M 'P 21/c'
_cod_database_code 4060311

loop_
_symmetry_equiv_pos_as_xyz
'x, y, z'
'-x, y+1/2, -z+1/2'
'-x, -y, -z'
'x, -y-1/2, z-1/2'

loop_
_atom_site_label
_atom_site_type_symbol
_atom_site_fract_x
_atom_site_fract_y
_atom_site_fract_z
_atom_site_U_iso_or_equiv
_atom_site_adp_type
_atom_site_occupancy
_atom_site_symmetry_multiplicity
_atom_site_calc_flag
_atom_site_refinement_flags
_atom_site_disorder_assembly
_atom_site_disorder_group
Re1 Re 0.31096(4) 0.04527(2) 0.17179(2) 0.02672(17) Uani 1 1 d . . .
N1 N 0.3908(9) -0.0226(4) 0.0902(4) 0.029(2) Uani 1 1 d . . .
N2 N 0.5456(9) 0.0399(5) 0.2124(5) 0.036(2) Uani 1 1 d . . .
N3 N 0.1817(9) 0.1073(4) 0.4073(4) 0.031(2) Uani 1 1 d . . .
C1 C 0.3154(10) 0.1451(6) 0.1362(6) 0.036(3) Uani 1 1 d . . .
O1 O 0.3158(10) 0.2071(4) 0.1214(5) 0.061(2) Uani 1 1 d . . .
C2 C 0.1099(12) 0.0485(5) 0.1225(6) 0.035(2) Uani 1 1 d . . .
O2 O -0.0060(9) 0.0535(5) 0.0924(5) 0.061(2) Uani 1 1 d . . .
C3 C 0.2562(9) 0.0778(5) 0.2682(5) 0.021(2) Uani 1 1 d . . .
O3 O 0.2067(7) 0.1442(3) 0.2828(3) 0.0303(16) Uani 1 1 d . . .
C4 C 0.2274(11) 0.1653(5) 0.3615(5) 0.030(2) Uani 1 1 d . . .
C5 C 0.2060(10) 0.0408(5) 0.3880(5) 0.030(2) Uani 1 1 d . . .
C6 C 0.2642(10) 0.0226(5) 0.3246(5) 0.024(2) Uani 1 1 d . . .
C7 C 0.1527(13) -0.0194(6) 0.4345(7) 0.038(3) Uani 1 1 d . . .
O7 O 0.1844(11) -0.0233(5) 0.5007(5) 0.067(3) Uani 1 1 d . . .
C8 C 0.3151(11) -0.0470(6) 0.3030(6) 0.036(2) Uani 1 1 d . . .
O8 O 0.3350(7) -0.0585(3) 0.2387(4) 0.0306(16) Uani 1 1 d . . .
C9 C -0.0085(15) -0.1201(7) 0.4295(8) 0.081(5) Uani 1 1 d . . .
H9A H 0.0637 -0.1520 0.4584 0.121 Uiso 1 1 calc R . .
H9B H -0.0732 -0.1494 0.3930 0.121 Uiso 1 1 calc R . .
H9C H -0.0621 -0.0959 0.4619 0.121 Uiso 1 1 calc R . .
O9 O 0.0605(10) -0.0643(4) 0.3919(5) 0.056(2) Uani 1 1 d . . .
C10 C 0.4060(18) -0.1697(7) 0.3342(7) 0.089(6) Uani 1 1 d . . .
H10A H 0.3299 -0.2007 0.3070 0.133 Uiso 1 1 calc R . .
H10B H 0.4544 -0.1955 0.3785 0.133 Uiso 1 1 calc R . .
H10C H 0.4740 -0.1589 0.3033 0.133 Uiso 1 1 calc R . .
O10 O 0.3445(9) -0.0999(4) 0.3552(4) 0.048(2) Uani 1 1 d . . .
C11 C 0.3095(13) -0.0532(5) 0.0298(6) 0.041(3) Uani 1 1 d . . .
H11 H 0.2133 -0.0384 0.0161 0.049 Uiso 1 1 calc R . .
C12 C 0.3590(16) -0.1056(6) -0.0139(7) 0.054(3) Uani 1 1 d . . .
H12 H 0.2974 -0.1262 -0.0554 0.065 Uiso 1 1 calc R . .
C13 C 0.4981(18) -0.1263(6) 0.0048(8) 0.063(4) Uani 1 1 d . . .
H13 H 0.5345 -0.1619 -0.0235 0.076 Uiso 1 1 calc R . .
C14 C 0.5858(14) -0.0949(6) 0.0654(8) 0.054(4) Uani 1 1 d . . .
H14 H 0.6826 -0.1088 0.0785 0.065 Uiso 1 1 calc R . .
C15 C 0.5310(12) -0.0423(6) 0.1074(6) 0.038(3) Uani 1 1 d . . .
C16 C 0.6200(12) -0.0043(6) 0.1735(6) 0.042(3) Uani 1 1 d . . .
C17 C 0.7682(14) -0.0113(8) 0.1950(9) 0.070(4) Uani 1 1 d . . .
H17 H 0.8187 -0.0422 0.1684 0.084 Uiso 1 1 calc R . .
C18 C 0.8391(15) 0.0272(10) 0.2550(9) 0.088(5) Uani 1 1 d . . .
H18 H 0.9394 0.0244 0.2689 0.105 Uiso 1 1 calc R . .
C19 C 0.7639(15) 0.0699(9) 0.2951(8) 0.083(5) Uani 1 1 d . . .
H19 H 0.8110 0.0958 0.3374 0.100 Uiso 1 1 calc R . .
C20 C 0.6172(12) 0.0737(7) 0.2716(7) 0.054(3) Uani 1 1 d . . .
H20 H 0.5654 0.1023 0.2995 0.065 Uiso 1 1 calc R . .
C31 C 0.3867(11) 0.1865(5) 0.3867(5) 0.031(2) Uani 1 1 d . . .
C32 C 0.4733(12) 0.1566(6) 0.4499(6) 0.046(3) Uani 1 1 d . . .
H32 H 0.4347 0.1240 0.4803 0.055 Uiso 1 1 calc R . .
C33 C 0.6172(13) 0.1754(7) 0.4676(7) 0.058(3) Uani 1 1 d . . .
H33 H 0.6763 0.1537 0.5092 0.069 Uiso 1 1 calc R . .
C34 C 0.6755(13) 0.2248(7) 0.4259(7) 0.052(3) Uani 1 1 d . . .
H34 H 0.7729 0.2374 0.4393 0.063 Uiso 1 1 calc R . .
C35 C 0.5898(13) 0.2556(7) 0.3647(7) 0.053(3) Uani 1 1 d . . .
H35 H 0.6289 0.2893 0.3357 0.063 Uiso 1 1 calc R . .
C36 C 0.4455(12) 0.2373(6) 0.3450(6) 0.040(3) Uani 1 1 d . . .
H36 H 0.3874 0.2594 0.3033 0.048 Uiso 1 1 calc R . .
C41 C 0.1294(10) 0.2339(5) 0.3631(6) 0.032(2) Uani 1 1 d . . .
C42 C 0.1173(12) 0.2617(5) 0.4320(7) 0.045(3) Uani 1 1 d . . .
H42 H 0.1659 0.2388 0.4757 0.054 Uiso 1 1 calc R . .
C43 C 0.0320(13) 0.3237(6) 0.4350(8) 0.055(3) Uani 1 1 d . . .
H43 H 0.0234 0.3432 0.4811 0.066 Uiso 1 1 calc R . .
C44 C -0.0401(13) 0.3566(7) 0.3702(9) 0.059(4) Uani 1 1 d . . .
H44 H -0.0996 0.3975 0.3724 0.071 Uiso 1 1 calc R . .
C45 C -0.0252(14) 0.3299(7) 0.3034(8) 0.068(4) Uani 1 1 d . . .
H45 H -0.0726 0.3535 0.2598 0.081 Uiso 1 1 calc R . .
C46 C 0.0595(12) 0.2681(6) 0.2990(7) 0.051(3) Uani 1 1 d . . .
H46 H 0.0690 0.2498 0.2526 0.061 Uiso 1 1 calc R . .

loop_
_atom_site_aniso_label
_atom_site_aniso_U_11
_atom_site_aniso_U_22
_atom_site_aniso_U_33
_atom_site_aniso_U_23
_atom_site_aniso_U_13
_atom_site_aniso_U_12
Re1 0.0244(3) 0.0253(2) 0.0319(3) -0.0016(2) 0.00910(17) 0.00168(19)
N1 0.038(6) 0.032(5) 0.022(5) -0.005(4) 0.018(4) 0.000(4)
N2 0.023(5) 0.042(5) 0.042(5) -0.008(4) 0.004(4) 0.001(4)
N3 0.037(5) 0.025(5) 0.035(5) -0.001(4) 0.013(4) 0.003(4)
C1 0.022(6) 0.050(7) 0.037(6) -0.005(6) 0.012(5) -0.002(5)
O1 0.099(7) 0.013(4) 0.080(6) 0.020(4) 0.036(5) -0.004(4)
C2 0.026(7) 0.026(6) 0.049(7) -0.002(5) -0.001(5) -0.003(5)
O2 0.020(5) 0.090(7) 0.063(5) -0.002(5) -0.016(4) 0.002(4)
C3 0.014(5) 0.017(5) 0.035(6) -0.012(4) 0.012(4) -0.003(4)
O3 0.034(4) 0.023(4) 0.035(4) -0.003(3) 0.010(3) 0.007(3)
C4 0.038(6) 0.023(5) 0.033(6) 0.005(4) 0.015(5) 0.009(4)
C5 0.030(6) 0.029(6) 0.030(5) 0.002(5) 0.007(5) 0.003(5)
C6 0.024(6) 0.020(5) 0.030(5) -0.003(4) 0.010(4) 0.008(4)
C7 0.055(8) 0.020(6) 0.047(8) 0.009(5) 0.026(6) 0.012(5)
O7 0.101(8) 0.053(5) 0.054(6) 0.014(4) 0.031(5) -0.001(5)
C8 0.035(6) 0.037(6) 0.036(6) 0.013(6) 0.008(5) 0.009(5)
O8 0.041(4) 0.018(4) 0.034(4) 0.000(3) 0.012(3) 0.006(3)
C9 0.087(11) 0.055(9) 0.117(12) 0.024(8) 0.062(10) -0.025(8)
O9 0.069(6) 0.039(5) 0.065(6) 0.008(4) 0.026(5) -0.011(4)
C10 0.161(16) 0.050(8) 0.060(9) 0.020(7) 0.037(10) 0.065(9)
O10 0.068(6) 0.032(4) 0.049(5) 0.006(4) 0.022(4) 0.019(4)
C11 0.059(8) 0.037(6) 0.033(6) -0.006(5) 0.026(6) -0.005(6)
C12 0.075(10) 0.048(8) 0.045(7) -0.009(6) 0.025(7) -0.008(7)
C13 0.107(13) 0.028(7) 0.075(10) -0.010(7) 0.065(10) -0.006(8)
C14 0.065(9) 0.034(7) 0.078(9) 0.002(7) 0.051(8) 0.012(6)
C15 0.045(7) 0.032(6) 0.041(6) 0.001(5) 0.022(5) 0.000(5)
C16 0.037(7) 0.036(6) 0.059(8) 0.018(6) 0.023(6) 0.012(5)
C17 0.039(9) 0.091(11) 0.089(11) 0.008(9) 0.030(8) 0.024(8)
C18 0.020(7) 0.156(16) 0.082(11) -0.011(11) 0.001(8) 0.018(9)
C19 0.041(9) 0.131(14) 0.072(10) -0.031(9) -0.002(8) 0.000(8)
C20 0.019(7) 0.085(9) 0.055(8) -0.013(7) 0.000(6) 0.006(6)
C31 0.032(6) 0.032(6) 0.029(6) 0.001(5) 0.008(5) 0.007(5)
C32 0.042(8) 0.040(7) 0.057(8) 0.002(6) 0.013(6) -0.001(5)
C33 0.041(8) 0.067(9) 0.060(8) 0.013(7) -0.001(6) 0.008(6)
C34 0.031(7) 0.056(8) 0.066(9) -0.008(7) 0.003(7) -0.005(6)
C35 0.047(8) 0.069(8) 0.047(7) -0.002(7) 0.020(6) -0.011(7)
C36 0.040(7) 0.043(7) 0.036(6) 0.004(5) 0.009(5) -0.004(5)
C41 0.023(6) 0.026(5) 0.053(7) -0.001(5) 0.017(5) -0.003(4)
C42 0.058(8) 0.022(6) 0.064(8) -0.002(5) 0.033(7) 0.000(5)
C43 0.041(8) 0.043(7) 0.087(10) -0.025(7) 0.025(7) -0.003(6)
C44 0.042(8) 0.037(7) 0.102(11) -0.005(8) 0.022(8) 0.013(6)
C45 0.062(9) 0.048(8) 0.093(11) 0.004(7) 0.018(8) 0.031(7)
C46 0.053(8) 0.028(6) 0.075(9) -0.004(6) 0.024(7) 0.013(5)

loop_
_geom_bond_atom_site_label_1
_geom_bond_atom_site_label_2
_geom_bond_distance
_geom_bond_site_symmetry_2
_geom_bond_publ_flag
Re1 C1 1.903(11) . ?
Re1 C2 1.927(11) . ?
Re1 C3 2.023(8) . ?
Re1 N1 2.176(7) . ?
Re1 N2 2.189(8) . ?
Re1 O8 2.208(6) . ?
N1 C11 1.326(13) . ?
N1 C15 1.343(13) . ?
N2 C20 1.299(14) . ?
N2 C16 1.355(13) . ?
N3 C5 1.275(11) . ?
N3 C4 1.453(11) . ?
C1 O1 1.143(11) . ?
C2 O2 1.122(12) . ?
C3 O3 1.323(10) . ?
C3 C6 1.419(13) . ?
O3 C4 1.462(11) . ?
C4 C31 1.527(14) . ?
C4 C41 1.541(13) . ?
C5 C6 1.420(13) . ?
C5 C7 1.522(14) . ?
C6 C8 1.419(13) . ?
C7 O7 1.187(13) . ?
C7 O9 1.314(14) . ?
C8 O8 1.247(11) . ?
C8 O10 1.332(11) . ?
C9 O9 1.442(12) . ?
C10 O10 1.462(12) . ?
C11 C12 1.375(14) . ?
C12 C13 1.340(17) . ?
C13 C14 1.358(17) . ?
C14 C15 1.382(14) . ?
C15 C16 1.485(16) . ?
C16 C17 1.379(16) . ?
C17 C18 1.35(2) . ?
C18 C19 1.359(19) . ?
C19 C20 1.365(16) . ?
C31 C36 1.376(13) . ?
C31 C32 1.377(14) . ?
C32 C33 1.373(15) . ?
C33 C34 1.355(16) . ?
C34 C35 1.354(16) . ?
C35 C36 1.375(15) . ?
C41 C46 1.365(15) . ?
C41 C42 1.380(14) . ?
C42 C43 1.379(15) . ?
C43 C44 1.370(17) . ?
C44 C45 1.345(17) . ?
C45 C46 1.377(15) . ?
